data_4072289
loop_
_publ_author_name
'Wallenhorst, Carolin'
'Kehr, Gerald'
'Fr\"ohlich, Roland'
'Erker, Gerhard'

_publ_section_title
;
 Unsymmetrical Bis(iminoethyl)pyridine Metal Complexes with a Pendant
 Alkenyl Substituent. Part B: Internal Olefin Coordination to
 Ruthenium&#x2020;
;
_journal_issue 24
_journal_name_full Organometallics
_journal_page_first 6557
_journal_paper_doi 10.1021/om800727q
_journal_volume 27
_journal_year 2008
_chemical_formula_sum 'C30 H46 Cl2 N3 P Ru'
_chemical_formula_weight 651.64
_chemical_name_systematic
; 
 ? 
;
_space_group_IT_number 14
_symmetry_cell_setting monoclinic
_symmetry_space_group_name_Hall '-P 2ybc'
_symmetry_space_group_name_H-M 'P 1 21/c 1'
_atom_sites_solution_hydrogens geom
_atom_sites_solution_primary direct
_atom_sites_solution_secondary difmap
_audit_creation_method SHELXL-97
_cell_angle_alpha 90.00
_cell_angle_beta 102.581(3)
_cell_angle_gamma 90.00
_cell_formula_units_Z 4
_cell_length_a 15.6678(4)
_cell_length_b 10.4923(4)
_cell_length_c 19.8860(6)
_cell_measurement_reflns_used 7572
_cell_measurement_temperature 223(2)
_cell_measurement_theta_max 27.88
_cell_measurement_theta_min 0.41
_cell_volume 3190.59(18)
_computing_cell_refinement 'Collect (Nonius B.V., 1998)'
_computing_data_collection 'Collect (Nonius B.V., 1998)'
_computing_data_reduction 'Denzo-SMN (Otwinowski & Minor, 1997)'
_computing_molecular_graphics 'XP (BrukerAXS, 2000)'
_computing_publication_material 'SHELXL-97 (Sheldrick, 1997)'
_computing_structure_refinement 'SHELXL-97 (Sheldrick, 1997)'
_computing_structure_solution 'SHELXS-97 (Sheldrick, 1990)'
_diffrn_ambient_temperature 223(2)
_diffrn_measured_fraction_theta_full 0.995
_diffrn_measured_fraction_theta_max 0.995
_diffrn_measurement_device_type 'Nonius KappaCCD'
_diffrn_measurement_method '\w and \f scans'
_diffrn_radiation_monochromator graphite
_diffrn_radiation_source 'rotating anode Nonius FR591'
_diffrn_radiation_type MoK\a
_diffrn_radiation_wavelength 0.71073
_diffrn_reflns_av_R_equivalents 0.0733
_diffrn_reflns_av_sigmaI/netI 0.0824
_diffrn_reflns_limit_h_max 20
_diffrn_reflns_limit_h_min -16
_diffrn_reflns_limit_k_max 13
_diffrn_reflns_limit_k_min -12
_diffrn_reflns_limit_l_max 26
_diffrn_reflns_limit_l_min -25
_diffrn_reflns_number 27672
_diffrn_reflns_theta_full 27.86
_diffrn_reflns_theta_max 27.86
_diffrn_reflns_theta_min 2.10
_exptl_absorpt_coefficient_mu 0.732
_exptl_absorpt_correction_T_max 0.9505
_exptl_absorpt_correction_T_min 0.8382
_exptl_absorpt_correction_type multi-scan
_exptl_absorpt_process_details 'SORTAV (Blessing, 1995 & 1997)'
_exptl_crystal_colour black
_exptl_crystal_density_diffrn 1.357
_exptl_crystal_density_method 'not measured'
_exptl_crystal_description plate
_exptl_crystal_F_000 1360
_exptl_crystal_size_max 0.25
_exptl_crystal_size_mid 0.20
_exptl_crystal_size_min 0.07
_refine_diff_density_max 0.580
_refine_diff_density_min -0.846
_refine_diff_density_rms 0.084
_refine_ls_extinction_method none
_refine_ls_goodness_of_fit_ref 1.018
_refine_ls_hydrogen_treatment riding
_refine_ls_matrix_type full
_refine_ls_number_parameters 343
_refine_ls_number_reflns 7569
_refine_ls_number_restraints 0
_refine_ls_restrained_S_all 1.018
_refine_ls_R_factor_all 0.1017
_refine_ls_R_factor_gt 0.0469
_refine_ls_shift/su_max 0.001
_refine_ls_shift/su_mean 0.000
_refine_ls_structure_factor_coef Fsqd
_refine_ls_weighting_details 'calc w=1/[\s^2^(Fo^2^)+(0.0489P)^2^+0.0000P] where P=(Fo^2^+2Fc^2^)/3'
_refine_ls_weighting_scheme calc
_refine_ls_wR_factor_gt 0.0936
_refine_ls_wR_factor_ref 0.1107
_reflns_number_gt 4628
_reflns_number_total 7569
_reflns_threshold_expression >2sigma(I)
_cod_data_source_file om800727q_si_006.cif
_cod_data_source_block erk4414
_cod_original_sg_symbol_H-M P21/c
_cod_database_code 4072289

loop_
_symmetry_equiv_pos_as_xyz
'x, y, z'
'-x, y+1/2, -z+1/2'
'-x, -y, -z'
'x, -y-1/2, z-1/2'

loop_
_atom_site_label
_atom_site_type_symbol
_atom_site_fract_x
_atom_site_fract_y
_atom_site_fract_z
_atom_site_U_iso_or_equiv
_atom_site_adp_type
_atom_site_occupancy
_atom_site_symmetry_multiplicity
_atom_site_calc_flag
_atom_site_refinement_flags
Ru Ru 0.295656(16) 0.00891(2) 0.318895(12) 0.03104(10) Uani 1 1 d .
Cl1 Cl 0.29049(6) 0.15095(9) 0.41255(4) 0.0450(2) Uani 1 1 d .
Cl2 Cl 0.29564(6) -0.15539(9) 0.23442(4) 0.0467(2) Uani 1 1 d .
P1 P 0.14163(6) 0.01785(10) 0.27920(5) 0.0428(2) Uani 1 1 d .
N1 N 0.42500(17) 0.0067(2) 0.35297(12) 0.0328(6) Uani 1 1 d .
C2 C 0.4747(2) 0.0904(3) 0.32813(15) 0.0336(7) Uani 1 1 d .
C3 C 0.5643(2) 0.0942(3) 0.35406(16) 0.0411(8) Uani 1 1 d .
H3 H 0.5997 0.1504 0.3354 0.049 Uiso 1 1 calc R
C4 C 0.6008(2) 0.0140(3) 0.40778(17) 0.0440(9) Uani 1 1 d .
H4 H 0.6614 0.0160 0.4263 0.053 Uiso 1 1 calc R
C5 C 0.5482(2) -0.0690(4) 0.43413(16) 0.0437(9) Uani 1 1 d .
H5 H 0.5726 -0.1225 0.4713 0.052 Uiso 1 1 calc R
C6 C 0.4589(2) -0.0734(3) 0.40562(15) 0.0352(8) Uani 1 1 d .
C7 C 0.4245(2) 0.1716(3) 0.27346(15) 0.0327(7) Uani 1 1 d .
C8 C 0.4741(2) 0.2673(3) 0.24073(18) 0.0494(9) Uani 1 1 d .
H8A H 0.4334 0.3164 0.2067 0.074 Uiso 1 1 calc R
H8B H 0.5148 0.2232 0.2185 0.074 Uiso 1 1 calc R
H8C H 0.5060 0.3241 0.2758 0.074 Uiso 1 1 calc R
N9 N 0.33951(17) 0.1542(2) 0.25857(11) 0.0312(6) Uani 1 1 d .
C10 C 0.29022(19) 0.2348(3) 0.20347(15) 0.0349(8) Uani 1 1 d .
C11 C 0.2560(2) 0.3499(3) 0.22075(17) 0.0406(8) Uani 1 1 d .
C12 C 0.2070(2) 0.4232(4) 0.1665(2) 0.0539(10) Uani 1 1 d .
H12 H 0.1821 0.5006 0.1764 0.065 Uiso 1 1 calc R
C13 C 0.1952(2) 0.3831(4) 0.0993(2) 0.0614(11) Uani 1 1 d .
H13 H 0.1621 0.4332 0.0638 0.074 Uiso 1 1 calc R
C14 C 0.2312(2) 0.2703(4) 0.08344(18) 0.0542(10) Uani 1 1 d .
H14 H 0.2227 0.2450 0.0371 0.065 Uiso 1 1 calc R
C15 C 0.2799(2) 0.1932(3) 0.13473(16) 0.0406(8) Uani 1 1 d .
C16 C 0.2700(3) 0.3971(3) 0.29410(18) 0.0515(10) Uani 1 1 d .
H16 H 0.2904 0.3237 0.3246 0.062 Uiso 1 1 calc R
C17 C 0.1877(3) 0.4481(5) 0.3136(3) 0.0922(17) Uani 1 1 d .
H17A H 0.1681 0.5241 0.2869 0.138 Uiso 1 1 calc R
H17B H 0.2003 0.4689 0.3623 0.138 Uiso 1 1 calc R
H17C H 0.1421 0.3838 0.3040 0.138 Uiso 1 1 calc R
C18 C 0.3412(3) 0.4984(4) 0.3094(2) 0.0743(14) Uani 1 1 d .
H18A H 0.3934 0.4669 0.2962 0.111 Uiso 1 1 calc R
H18B H 0.3544 0.5177 0.3583 0.111 Uiso 1 1 calc R
H18C H 0.3211 0.5750 0.2835 0.111 Uiso 1 1 calc R
C19 C 0.3197(2) 0.0706(4) 0.11511(16) 0.0480(9) Uani 1 1 d .
H19 H 0.3444 0.0235 0.1581 0.058 Uiso 1 1 calc R
C20 C 0.3943(3) 0.0962(4) 0.0781(2) 0.0735(13) Uani 1 1 d .
H20A H 0.4213 0.0161 0.0700 0.110 Uiso 1 1 calc R
H20B H 0.4377 0.1508 0.1065 0.110 Uiso 1 1 calc R
H20C H 0.3712 0.1379 0.0344 0.110 Uiso 1 1 calc R
C21 C 0.2530(3) -0.0151(4) 0.0697(2) 0.0680(12) Uani 1 1 d .
H21A H 0.2336 0.0241 0.0248 0.102 Uiso 1 1 calc R
H21B H 0.2033 -0.0270 0.0908 0.102 Uiso 1 1 calc R
H21C H 0.2795 -0.0971 0.0646 0.102 Uiso 1 1 calc R
C22 C 0.3926(2) -0.1561(3) 0.42426(15) 0.0380(8) Uani 1 1 d .
C23 C 0.4209(2) -0.2584(4) 0.47813(16) 0.0505(10) Uani 1 1 d .
H23A H 0.3756 -0.2710 0.5038 0.076 Uiso 1 1 calc R
H23B H 0.4746 -0.2324 0.5094 0.076 Uiso 1 1 calc R
H23C H 0.4308 -0.3375 0.4557 0.076 Uiso 1 1 calc R
N24 N 0.31225(17) -0.1389(3) 0.39068(12) 0.0376(7) Uani 1 1 d .
C25 C 0.2438(2) -0.2243(3) 0.40245(17) 0.0433(9) Uani 1 1 d .
H25A H 0.2696 -0.3071 0.4180 0.052 Uiso 1 1 calc R
H25B H 0.2012 -0.2376 0.3590 0.052 Uiso 1 1 calc R
C26 C 0.1967(2) -0.1714(4) 0.45624(18) 0.0490(9) Uani 1 1 d .
H26A H 0.2369 -0.1716 0.5015 0.059 Uiso 1 1 calc R
H26B H 0.1793 -0.0830 0.4446 0.059 Uiso 1 1 calc R
C27 C 0.1165(2) -0.2495(4) 0.45960(19) 0.0555(10) Uani 1 1 d .
H27A H 0.0746 -0.2428 0.4153 0.067 Uiso 1 1 calc R
H27B H 0.1336 -0.3392 0.4665 0.067 Uiso 1 1 calc R
C28 C 0.0721(3) -0.2093(5) 0.5161(3) 0.0849(16) Uani 1 1 d .
H28A H 0.1135 -0.2167 0.5606 0.102 Uiso 1 1 calc R
H28B H 0.0546 -0.1197 0.5095 0.102 Uiso 1 1 calc R
C29 C -0.0063(3) -0.2883(6) 0.5172(3) 0.103(2) Uani 1 1 d .
H29 H -0.0509 -0.2821 0.4773 0.124 Uiso 1 1 calc R
C30 C -0.0221(4) -0.3575(7) 0.5598(3) 0.127(2) Uani 1 1 d .
H30A H 0.0191 -0.3691 0.6015 0.152 Uiso 1 1 calc R
H30B H -0.0758 -0.4009 0.5521 0.152 Uiso 1 1 calc R
C31 C 0.0779(3) 0.0887(6) 0.3363(2) 0.101(2) Uani 1 1 d .
H31A H 0.0976 0.1753 0.3475 0.151 Uiso 1 1 calc R
H31B H 0.0857 0.0389 0.3783 0.151 Uiso 1 1 calc R
H31C H 0.0165 0.0894 0.3135 0.151 Uiso 1 1 calc R
C32 C 0.0840(3) -0.1319(4) 0.2569(2) 0.0841(15) Uani 1 1 d .
H32A H 0.0236 -0.1147 0.2347 0.126 Uiso 1 1 calc R
H32B H 0.0859 -0.1814 0.2983 0.126 Uiso 1 1 calc R
H32C H 0.1117 -0.1795 0.2256 0.126 Uiso 1 1 calc R
C33 C 0.0978(2) 0.1072(4) 0.20087(18) 0.0594(11) Uani 1 1 d .
H33A H 0.1227 0.0748 0.1636 0.089 Uiso 1 1 calc R
H33B H 0.1127 0.1966 0.2084 0.089 Uiso 1 1 calc R
H33C H 0.0347 0.0979 0.1888 0.089 Uiso 1 1 calc R

loop_
_atom_site_aniso_label
_atom_site_aniso_U_11
_atom_site_aniso_U_22
_atom_site_aniso_U_33
_atom_site_aniso_U_23
_atom_site_aniso_U_13
_atom_site_aniso_U_12
Ru 0.02872(15) 0.03076(18) 0.03256(15) 0.00060(11) 0.00435(10) 0.00252(12)
Cl1 0.0566(6) 0.0420(6) 0.0358(4) -0.0018(4) 0.0086(4) 0.0086(4)
Cl2 0.0583(6) 0.0360(5) 0.0469(5) -0.0074(4) 0.0136(4) -0.0010(4)
P1 0.0295(5) 0.0490(7) 0.0485(5) 0.0053(4) 0.0054(4) 0.0017(4)
N1 0.0349(15) 0.0312(17) 0.0305(13) -0.0025(11) 0.0028(11) 0.0062(13)
C2 0.0315(19) 0.032(2) 0.0371(17) -0.0035(14) 0.0068(14) 0.0008(15)
C3 0.034(2) 0.041(2) 0.046(2) -0.0088(16) 0.0041(15) 0.0032(17)
C4 0.0326(19) 0.046(2) 0.049(2) -0.0113(17) -0.0004(16) 0.0046(18)
C5 0.043(2) 0.045(2) 0.0372(19) -0.0061(16) -0.0039(16) 0.0177(19)
C6 0.034(2) 0.037(2) 0.0322(17) -0.0017(14) 0.0035(14) 0.0100(16)
C7 0.0323(19) 0.0285(19) 0.0370(17) -0.0024(14) 0.0070(14) 0.0002(15)
C8 0.039(2) 0.048(3) 0.061(2) 0.0072(18) 0.0097(17) -0.0072(18)
N9 0.0363(16) 0.0260(16) 0.0314(13) -0.0028(11) 0.0075(11) 0.0005(12)
C10 0.0287(18) 0.032(2) 0.0419(19) 0.0017(14) 0.0036(14) -0.0039(15)
C11 0.037(2) 0.032(2) 0.054(2) 0.0072(16) 0.0119(16) -0.0002(16)
C12 0.048(2) 0.039(2) 0.075(3) 0.0150(19) 0.013(2) 0.0089(19)
C13 0.051(3) 0.060(3) 0.064(3) 0.024(2) -0.008(2) -0.003(2)
C14 0.058(3) 0.058(3) 0.041(2) 0.0081(18) -0.0012(17) -0.010(2)
C15 0.042(2) 0.038(2) 0.0394(19) 0.0040(15) 0.0043(15) -0.0079(17)
C16 0.069(3) 0.031(2) 0.059(2) 0.0025(17) 0.024(2) 0.009(2)
C17 0.082(4) 0.082(4) 0.127(4) -0.047(3) 0.055(3) -0.014(3)
C18 0.066(3) 0.078(4) 0.078(3) -0.030(2) 0.013(2) -0.005(3)
C19 0.063(3) 0.044(2) 0.0368(19) -0.0049(16) 0.0111(17) -0.007(2)
C20 0.083(3) 0.067(3) 0.081(3) -0.016(2) 0.038(2) -0.012(3)
C21 0.073(3) 0.067(3) 0.064(3) -0.018(2) 0.016(2) -0.011(2)
C22 0.046(2) 0.032(2) 0.0359(17) -0.0023(14) 0.0083(15) 0.0108(17)
C23 0.064(3) 0.045(3) 0.043(2) 0.0106(16) 0.0107(17) 0.0086(19)
N24 0.0385(17) 0.0329(17) 0.0401(15) -0.0011(12) 0.0060(13) 0.0036(13)
C25 0.053(2) 0.030(2) 0.047(2) 0.0032(15) 0.0105(16) -0.0015(18)
C26 0.048(2) 0.038(2) 0.063(2) 0.0013(17) 0.0160(18) -0.0020(19)
C27 0.049(2) 0.050(3) 0.069(3) 0.0114(19) 0.0152(19) -0.007(2)
C28 0.072(3) 0.071(4) 0.127(4) -0.008(3) 0.057(3) -0.012(3)
C29 0.070(4) 0.136(6) 0.113(5) 0.029(4) 0.039(3) 0.004(3)
C30 0.125(6) 0.153(7) 0.110(5) 0.004(4) 0.041(4) -0.016(5)
C31 0.045(3) 0.180(6) 0.079(3) -0.011(3) 0.019(2) 0.040(3)
C32 0.049(3) 0.063(3) 0.121(4) 0.027(3) -0.022(2) -0.022(2)
C33 0.037(2) 0.061(3) 0.072(3) 0.017(2) -0.0038(18) -0.001(2)

loop_
_atom_type_symbol
_atom_type_description
_atom_type_scat_dispersion_real
_atom_type_scat_dispersion_imag
_atom_type_scat_source
C C 0.0033 0.0016 'International Tables Vol C Tables 4.2.6.8 and 6.1.1.4'
H H 0.0000 0.0000 'International Tables Vol C Tables 4.2.6.8 and 6.1.1.4'
N N 0.0061 0.0033 'International Tables Vol C Tables 4.2.6.8 and 6.1.1.4'
P P 0.1023 0.0942 'International Tables Vol C Tables 4.2.6.8 and 6.1.1.4'
Cl Cl 0.1484 0.1585 'International Tables Vol C Tables 4.2.6.8 and 6.1.1.4'
Ru Ru -1.2594 0.8363 'International Tables Vol C Tables 4.2.6.8 and 6.1.1.4'

loop_
_geom_angle_atom_site_label_1
_geom_angle_atom_site_label_2
_geom_angle_atom_site_label_3
_geom_angle
N1 Ru N24 78.02(11)
N1 Ru N9 76.85(10)
N24 Ru N9 154.78(10)
N1 Ru P1 178.36(8)
N24 Ru P1 102.91(8)
N9 Ru P1 102.27(7)
N1 Ru Cl1 86.98(7)
N24 Ru Cl1 87.18(7)
N9 Ru Cl1 93.55(7)
P1 Ru Cl1 91.71(3)
N1 Ru Cl2 94.26(7)
N24 Ru Cl2 85.77(7)
N9 Ru Cl2 94.01(7)
P1 Ru Cl2 87.17(3)
Cl1 Ru Cl2 172.42(3)
C32 P1 C33 99.28(19)
C32 P1 C31 101.2(3)
C33 P1 C31 99.6(2)
C32 P1 Ru 117.55(15)
C33 P1 Ru 118.17(13)
C31 P1 Ru 117.63(15)
C2 N1 C6 122.0(3)
C2 N1 Ru 119.8(2)
C6 N1 Ru 117.9(2)
N1 C2 C3 120.3(3)
N1 C2 C7 113.2(3)
C3 C2 C7 126.5(3)
C4 C3 C2 119.0(3)
C5 C4 C3 119.8(3)
C4 C5 C6 119.9(3)
N1 C6 C5 118.9(3)
N1 C6 C22 112.5(3)
C5 C6 C22 128.6(3)
N9 C7 C2 116.1(3)
N9 C7 C8 126.2(3)
C2 C7 C8 117.7(3)
C7 N9 C10 115.6(2)
C7 N9 Ru 114.0(2)
C10 N9 Ru 130.4(2)
C11 C10 C15 122.5(3)
C11 C10 N9 119.0(3)
C15 C10 N9 118.5(3)
C10 C11 C12 117.3(3)
C10 C11 C16 122.7(3)
C12 C11 C16 120.1(3)
C13 C12 C11 120.9(4)
C12 C13 C14 120.7(3)
C13 C14 C15 121.2(3)
C14 C15 C10 117.3(3)
C14 C15 C19 119.7(3)
C10 C15 C19 123.0(3)
C11 C16 C17 114.1(3)
C11 C16 C18 111.5(3)
C17 C16 C18 109.2(3)
C15 C19 C21 112.7(3)
C15 C19 C20 112.0(3)
C21 C19 C20 108.4(3)
N24 C22 C6 116.7(3)
N24 C22 C23 124.2(3)
C6 C22 C23 119.0(3)
C22 N24 C25 119.7(3)
C22 N24 Ru 114.6(2)
C25 N24 Ru 125.6(2)
N24 C25 C26 111.9(3)
C27 C26 C25 111.4(3)
C28 C27 C26 113.9(3)
C29 C28 C27 111.9(4)
C30 C29 C28 131.0(6)

loop_
_geom_bond_atom_site_label_1
_geom_bond_atom_site_label_2
_geom_bond_distance
Ru N1 1.992(3)
Ru N24 2.085(3)
Ru N9 2.143(2)
Ru P1 2.3718(9)
Ru Cl1 2.4004(8)
Ru Cl2 2.4071(9)
P1 C32 1.819(4)
P1 C33 1.820(3)
P1 C31 1.826(4)
N1 C2 1.338(4)
N1 C6 1.357(4)
C2 C3 1.388(4)
C2 C7 1.467(4)
C3 C4 1.382(5)
C4 C5 1.379(5)
C5 C6 1.391(4)
C6 C22 1.462(4)
C7 N9 1.312(4)
C7 C8 1.502(4)
N9 C10 1.464(4)
C10 C11 1.394(4)
C10 C15 1.410(4)
C11 C12 1.409(5)
C11 C16 1.510(5)
C12 C13 1.374(5)
C13 C14 1.376(5)
C14 C15 1.392(5)
C15 C19 1.517(5)
C16 C17 1.522(5)
C16 C18 1.522(5)
C19 C21 1.519(5)
C19 C20 1.535(5)
C22 N24 1.303(4)
C22 C23 1.513(4)
N24 C25 1.455(4)
C25 C26 1.530(4)
C26 C27 1.514(5)
C27 C28 1.506(5)
C28 C29 1.485(6)
C29 C30 1.182(7)

loop_
_geom_torsion_atom_site_label_1
_geom_torsion_atom_site_label_2
_geom_torsion_atom_site_label_3
_geom_torsion_atom_site_label_4
_geom_torsion
N1 Ru P1 C32 -170(3)
N24 Ru P1 C32 -46.28(19)
N9 Ru P1 C32 132.21(19)
Cl1 Ru P1 C32 -133.78(18)
Cl2 Ru P1 C32 38.72(18)
N1 Ru P1 C33 71(3)
N24 Ru P1 C33 -165.35(17)
N9 Ru P1 C33 13.15(17)
Cl1 Ru P1 C33 107.16(16)
Cl2 Ru P1 C33 -80.34(16)
N1 Ru P1 C31 -49(3)
N24 Ru P1 C31 75.0(2)
N9 Ru P1 C31 -106.5(2)
Cl1 Ru P1 C31 -12.5(2)
Cl2 Ru P1 C31 160.0(2)
N24 Ru N1 C2 -179.4(2)
N9 Ru N1 C2 2.7(2)
P1 Ru N1 C2 -55(3)
Cl1 Ru N1 C2 -91.7(2)
Cl2 Ru N1 C2 95.8(2)
N24 Ru N1 C6 -5.3(2)
N9 Ru N1 C6 176.8(2)
P1 Ru N1 C6 119(3)
Cl1 Ru N1 C6 82.5(2)
Cl2 Ru N1 C6 -90.0(2)
C6 N1 C2 C3 2.7(5)
Ru N1 C2 C3 176.6(2)
C6 N1 C2 C7 -177.4(3)
Ru N1 C2 C7 -3.5(4)
N1 C2 C3 C4 -2.7(5)
C7 C2 C3 C4 177.4(3)
C2 C3 C4 C5 0.7(5)
C3 C4 C5 C6 1.3(5)
C2 N1 C6 C5 -0.6(5)
Ru N1 C6 C5 -174.6(2)
C2 N1 C6 C22 179.8(3)
Ru N1 C6 C22 5.8(3)
C4 C5 C6 N1 -1.4(5)
C4 C5 C6 C22 178.1(3)
N1 C2 C7 N9 2.3(4)
C3 C2 C7 N9 -177.9(3)
N1 C2 C7 C8 -178.7(3)
C3 C2 C7 C8 1.2(5)
C2 C7 N9 C10 -179.4(3)
C8 C7 N9 C10 1.6(4)
C2 C7 N9 Ru -0.1(3)
C8 C7 N9 Ru -179.1(3)
N1 Ru N9 C7 -1.3(2)
N24 Ru N9 C7 -6.1(3)
P1 Ru N9 C7 177.32(19)
Cl1 Ru N9 C7 84.8(2)
Cl2 Ru N9 C7 -94.7(2)
N1 Ru N9 C10 177.9(3)
N24 Ru N9 C10 173.0(2)
P1 Ru N9 C10 -3.5(3)
Cl1 Ru N9 C10 -96.1(2)
Cl2 Ru N9 C10 84.4(2)
C7 N9 C10 C11 -92.9(3)
Ru N9 C10 C11 88.0(3)
C7 N9 C10 C15 86.6(3)
Ru N9 C10 C15 -92.6(3)
C15 C10 C11 C12 2.2(5)
N9 C10 C11 C12 -178.3(3)
C15 C10 C11 C16 -177.6(3)
N9 C10 C11 C16 1.9(5)
C10 C11 C12 C13 -1.2(5)
C16 C11 C12 C13 178.6(3)
C11 C12 C13 C14 -0.2(6)
C12 C13 C14 C15 0.6(6)
C13 C14 C15 C10 0.4(5)
C13 C14 C15 C19 -179.0(3)
C11 C10 C15 C14 -1.9(5)
N9 C10 C15 C14 178.7(3)
C11 C10 C15 C19 177.6(3)
N9 C10 C15 C19 -1.9(5)
C10 C11 C16 C17 -134.5(4)
C12 C11 C16 C17 45.7(5)
C10 C11 C16 C18 101.1(4)
C12 C11 C16 C18 -78.7(4)
C14 C15 C19 C21 -53.3(4)
C10 C15 C19 C21 127.3(3)
C14 C15 C19 C20 69.3(4)
C10 C15 C19 C20 -110.1(4)
N1 C6 C22 N24 -2.4(4)
C5 C6 C22 N24 178.1(3)
N1 C6 C22 C23 175.0(3)
C5 C6 C22 C23 -4.5(5)
C6 C22 N24 C25 175.0(3)
C23 C22 N24 C25 -2.3(5)
C6 C22 N24 Ru -1.8(3)
C23 C22 N24 Ru -179.1(2)
N1 Ru N24 C22 3.8(2)
N9 Ru N24 C22 8.6(4)
P1 Ru N24 C22 -174.9(2)
Cl1 Ru N24 C22 -83.7(2)
Cl2 Ru N24 C22 99.0(2)
N1 Ru N24 C25 -172.9(3)
N9 Ru N24 C25 -168.0(2)
P1 Ru N24 C25 8.5(2)
Cl1 Ru N24 C25 99.6(2)
Cl2 Ru N24 C25 -77.6(2)
C22 N24 C25 C26 94.7(4)
Ru N24 C25 C26 -88.8(3)
N24 C25 C26 C27 170.6(3)
C25 C26 C27 C28 174.7(4)
C26 C27 C28 C29 179.8(4)
C27 C28 C29 C30 117.3(8)
